data_7236455
loop_
_publ_author_name
'Kautny, Paul'
'Zhao, Chenyang'
'Schopf, Dominik'
'St\"oger, Berthold'
'Horkel, Ernst'
'Chen, Jiangshan'
'Ma, Dongge'
'Fr\"ohlich, Johannes'
'Lumpi, Daniel'

_publ_section_title
;
 Thieno[3,4-c]pyrrole-4,6-dione as novel building block for host materials
 for red PhOLEDs
;
_journal_issue 8
_journal_name_full 'Journal of Materials Chemistry C'
_journal_page_first 1997
_journal_paper_doi 10.1039/C6TC05248G
_journal_volume 5
_journal_year 2017
_chemical_formula_sum 'C50 H41 N3 O2 S'
_chemical_formula_weight 748
_space_group_IT_number 14
_space_group_name_Hall '-P 2ybc'
_space_group_name_H-M_alt 'P 1 21/c 1'
_symmetry_cell_setting monoclinic
_symmetry_Int_Tables_number 14
_symmetry_space_group_name_Hall '-P 2ybc'
_symmetry_space_group_name_H-M 'P 1 21/c 1'
_audit_update_record
;
2016-11-26 deposited with the CCDC.
2017-01-31 downloaded from the CCDC.
;
_cell_angle_alpha 90
_cell_angle_beta 117.757(3)
_cell_angle_gamma 90
_cell_formula_units_Z 4
_cell_length_a 16.1376(18)
_cell_length_b 16.7578(19)
_cell_length_c 15.9279(19)
_cell_measurement_reflns_used 9981
_cell_measurement_temperature 100
_cell_measurement_theta_max 27.5
_cell_measurement_theta_min 2.4
_cell_volume 3811.7(8)
_diffrn_ambient_temperature 100
_diffrn_measured_fraction_theta_full 1
_diffrn_measured_fraction_theta_max 1
_diffrn_measurement_device 'four-cycle diffractometer'
_diffrn_measurement_device_type 'Bruker KAPPA APEX II CCD'
_diffrn_measurement_method '\w- and \f-scans'
_diffrn_radiation_monochromator graphite
_diffrn_radiation_probe x-ray
_diffrn_radiation_source 'X-ray tube'
_diffrn_radiation_type 'Mo K\a'
_diffrn_radiation_wavelength 0.71073
_diffrn_reflns_av_R_equivalents 0.1088
_diffrn_reflns_av_sigmaI/netI 0.0935
_diffrn_reflns_limit_h_max 20
_diffrn_reflns_limit_h_min -20
_diffrn_reflns_limit_k_max 21
_diffrn_reflns_limit_k_min -21
_diffrn_reflns_limit_l_max 20
_diffrn_reflns_limit_l_min -20
_diffrn_reflns_number 65200
_diffrn_reflns_theta_full 27.53
_diffrn_reflns_theta_max 27.53
_diffrn_reflns_theta_min 1.43
_exptl_absorpt_coefficient_mu 0.132
_exptl_absorpt_correction_T_max 1.00
_exptl_absorpt_correction_T_min 0.92
_exptl_absorpt_correction_type multi-scan
_exptl_absorpt_process_details SADABS
_exptl_crystal_colour 'translucent yellow'
_exptl_crystal_density_diffrn 1.3029
_exptl_crystal_description 'triangular plate'
_exptl_crystal_F_000 1576
_exptl_crystal_size_max 0.76
_exptl_crystal_size_mid 0.56
_exptl_crystal_size_min 0.02
_refine_diff_density_max 0.81
_refine_diff_density_min -0.63
_refine_ls_extinction_method none
_refine_ls_goodness_of_fit_gt 1.99
_refine_ls_goodness_of_fit_ref 1.50
_refine_ls_hydrogen_treatment constr
_refine_ls_number_constraints 164
_refine_ls_number_parameters 505
_refine_ls_number_reflns 8768
_refine_ls_number_restraints 0
_refine_ls_R_factor_all 0.1669
_refine_ls_R_factor_gt 0.0628
_refine_ls_shift/su_max 0.0220
_refine_ls_shift/su_mean 0.0024
_refine_ls_structure_factor_coef F
_refine_ls_weighting_details w=1/(\s^2^(F)+0.0001F^2^)
_refine_ls_weighting_scheme sigma
_refine_ls_wR_factor_gt 0.0523
_refine_ls_wR_factor_ref 0.0598
_reflns_number_gt 4112
_reflns_number_total 8768
_reflns_threshold_expression I>3\s(I)
_cod_data_source_file c6tc05248g2.cif
_cod_data_source_block I
_cod_depositor_comments
;
The following automatic conversions were performed:

data item '_diffrn_radiation_probe' value 'X-ray' was changed to
'x-ray' in accordance with the
/home/saulius/struct/COD-crude-data/automatic-downloads/DataCite-retrospective/RSC/depositions/lib/dictionaries/cif_core.dic
dictionary named 'cif_core.dic' version 2.4.2 last updated on
2011-04-26.

Automatic conversion script
Id: cif_fix_values 6909 2019-04-08 15:41:33Z antanas 
;
_cod_original_sg_symbol_Hall '-P 2ycb'
_cod_original_formula_sum 'C50 H41 N3 O2 S1'
_cod_database_code 7236455

loop_
_symmetry_equiv_pos_site_id
_symmetry_equiv_pos_as_xyz
1 x,y,z
2 -x,y+1/2,-z+1/2
3 -x,-y,-z
4 x,-y+1/2,z+1/2

loop_
_atom_site_label
_atom_site_type_symbol
_atom_site_fract_x
_atom_site_fract_y
_atom_site_fract_z
_atom_site_adp_type
_atom_site_U_iso_or_equiv
_atom_site_symmetry_multiplicity
_atom_site_occupancy
_atom_site_calc_flag
S1 S 0.05979(5) 0.85656(4) 0.01568(5) Uani 0.0235(3) 4 1 d
O1 O 0.25363(13) 1.06939(10) 0.22510(12) Uani 0.0260(9) 4 1 d
O2 O 0.11347(13) 1.11377(10) -0.09472(12) Uani 0.0270(9) 4 1 d
N1 N 0.23174(15) 0.75550(13) 0.47088(15) Uani 0.0258(11) 4 1 d
N2 N -0.14792(16) 0.89044(13) -0.45832(15) Uani 0.0255(11) 4 1 d
N3 N 0.18936(15) 1.10822(12) 0.06855(14) Uani 0.0222(10) 4 1 d
C1 C 0.12755(18) 0.91035(15) 0.11846(17) Uani 0.0219(12) 4 1 d
C2 C 0.15001(18) 0.98230(15) 0.09332(18) Uani 0.0201(12) 4 1 d
C3 C 0.11019(18) 0.99491(15) -0.00627(18) Uani 0.0201(12) 4 1 d
C4 C 0.05882(18) 0.93214(15) -0.06018(18) Uani 0.0206(12) 4 1 d
C5 C 0.15158(19) 0.87291(15) 0.21013(18) Uani 0.0209(12) 4 1 d
C6 C 0.10372(19) 0.80575(15) 0.21558(19) Uani 0.0237(13) 4 1 d
C7 C 0.12911(19) 0.76764(16) 0.30131(18) Uani 0.0250(13) 4 1 d
C8 C 0.20306(19) 0.79708(15) 0.38373(18) Uani 0.0223(13) 4 1 d
C9 C 0.24970(19) 0.86502(15) 0.38007(18) Uani 0.0253(13) 4 1 d
C10 C 0.22420(19) 0.90287(15) 0.29443(18) Uani 0.0248(13) 4 1 d
C11 C 0.26430(19) 0.67640(16) 0.48633(19) Uani 0.0248(13) 4 1 d
C12 C 0.25890(19) 0.61888(16) 0.4212(2) Uani 0.0281(14) 4 1 d
C13 C 0.30101(19) 0.54623(17) 0.4563(2) Uani 0.0313(15) 4 1 d
C14 C 0.34672(19) 0.53040(17) 0.5533(2) Uani 0.0326(15) 4 1 d
C15 C 0.35138(19) 0.58696(16) 0.6177(2) Uani 0.0295(14) 4 1 d
C16 C 0.31036(19) 0.66122(16) 0.58452(19) Uani 0.0251(13) 4 1 d
C17 C 0.30616(19) 0.73397(16) 0.63124(19) Uani 0.0254(13) 4 1 d
C18 C 0.33951(19) 0.75546(18) 0.72569(20) Uani 0.0311(14) 4 1 d
C19 C 0.3251(2) 0.83168(19) 0.7474(2) Uani 0.0346(15) 4 1 d
C20 C 0.27606(19) 0.88675(18) 0.6755(2) Uani 0.0349(15) 4 1 d
C21 C 0.24190(19) 0.86713(16) 0.58073(19) Uani 0.0300(14) 4 1 d
C22 C 0.25839(19) 0.79051(16) 0.55952(19) Uani 0.0248(13) 4 1 d
C23 C 0.00902(18) 0.91882(15) -0.16235(18) Uani 0.0207(12) 4 1 d
C24 C -0.05773(18) 0.85829(15) -0.20124(18) Uani 0.0231(12) 4 1 d
C25 C -0.10696(19) 0.84688(15) -0.29823(18) Uani 0.0245(13) 4 1 d
C26 C -0.09054(19) 0.89671(16) -0.35800(18) Uani 0.0241(13) 4 1 d
C27 C -0.02275(19) 0.95557(16) -0.32155(18) Uani 0.0286(14) 4 1 d
C28 C 0.02640(19) 0.96635(16) -0.22466(19) Uani 0.0275(13) 4 1 d
C29 C -0.2446(2) 0.90438(15) -0.50427(19) Uani 0.0268(14) 4 1 d
C30 C -0.3035(2) 0.92017(15) -0.4648(2) Uani 0.0313(14) 4 1 d
C31 C -0.3973(2) 0.93318(16) -0.5267(2) Uani 0.0352(15) 4 1 d
C32 C -0.4300(2) 0.93106(17) -0.6245(2) Uani 0.0413(16) 4 1 d
C33 C -0.3714(2) 0.91661(16) -0.6638(2) Uani 0.0376(15) 4 1 d
C34 C -0.2767(2) 0.90286(15) -0.60287(19) Uani 0.0287(14) 4 1 d
C35 C -0.1961(2) 0.88742(15) -0.61757(18) Uani 0.0286(14) 4 1 d
C36 C -0.1832(2) 0.87513(15) -0.6973(2) Uani 0.0345(15) 4 1 d
C37 C -0.0954(2) 0.85702(16) -0.6861(2) Uani 0.0370(16) 4 1 d
C38 C -0.0189(2) 0.85087(16) -0.5951(2) Uani 0.0361(16) 4 1 d
C39 C -0.0285(2) 0.86303(15) -0.51403(20) Uani 0.0297(14) 4 1 d
C40 C -0.1178(2) 0.88029(15) -0.52664(19) Uani 0.0259(14) 4 1 d
C41 C 0.20448(19) 1.05416(16) 0.14169(20) Uani 0.0229(13) 4 1 d
C42 C 0.13469(19) 1.07678(16) -0.02229(19) Uani 0.0222(13) 4 1 d
C43 C 0.22796(19) 1.18868(15) 0.08724(18) Uani 0.0281(14) 4 1 d
C44 C 0.32830(19) 1.19274(15) 0.10240(19) Uani 0.0280(13) 4 1 d
C45 C 0.3387(2) 1.18314(15) 0.01318(19) Uani 0.0291(14) 4 1 d
C46 C 0.4400(2) 1.17226(16) 0.0346(2) Uani 0.0342(14) 4 1 d
C47 C 0.45373(19) 1.15721(17) -0.0530(2) Uani 0.0379(16) 4 1 d
C48 C 0.4383(2) 1.22952(17) -0.1166(2) Uani 0.0374(15) 4 1 d
C49 C 0.50905(19) 1.29505(16) -0.0693(2) Uani 0.0324(14) 4 1 d
C50 C 0.50014(19) 1.36290(17) -0.13638(19) Uani 0.0374(15) 4 1 d
H6 H 0.052211 0.785445 0.158978 Uiso 0.0284 4 1 d
H7 H 0.095729 0.721033 0.303779 Uiso 0.03 4 1 d
H9 H 0.299964 0.886002 0.437161 Uiso 0.0303 4 1 d
H10 H 0.256672 0.950332 0.292684 Uiso 0.0298 4 1 d
H12 H 0.227011 0.629299 0.354281 Uiso 0.0337 4 1 d
H13 H 0.298768 0.505607 0.412781 Uiso 0.0376 4 1 d
H14 H 0.375348 0.479216 0.575478 Uiso 0.0392 4 1 d
H15 H 0.382377 0.57554 0.684423 Uiso 0.0354 4 1 d
H18 H 0.372326 0.717374 0.775245 Uiso 0.0373 4 1 d
H19 H 0.348852 0.84723 0.812582 Uiso 0.0415 4 1 d
H20 H 0.26577 0.939537 0.692189 Uiso 0.0419 4 1 d
H21 H 0.208044 0.905227 0.531521 Uiso 0.036 4 1 d
H24 H -0.069637 0.823957 -0.159813 Uiso 0.0277 4 1 d
H25 H -0.152181 0.804681 -0.323836 Uiso 0.0294 4 1 d
H27 H -0.01001 0.988664 -0.363389 Uiso 0.0343 4 1 d
H28 H 0.073399 1.007211 -0.199523 Uiso 0.0329 4 1 d
H30 H -0.280178 0.922012 -0.397351 Uiso 0.0376 4 1 d
H31 H -0.440144 0.943781 -0.501871 Uiso 0.0423 4 1 d
H32 H -0.495437 0.939939 -0.665706 Uiso 0.0496 4 1 d
H33 H -0.395082 0.916007 -0.731414 Uiso 0.0451 4 1 d
H36 H -0.235337 0.87927 -0.759742 Uiso 0.0414 4 1 d
H37 H -0.086485 0.848542 -0.740982 Uiso 0.0444 4 1 d
H38 H 0.041603 0.837891 -0.588906 Uiso 0.0433 4 1 d
H39 H 0.024207 0.859695 -0.451915 Uiso 0.0356 4 1 d
H431 H 0.225257 1.209957 0.14187 Uiso 0.0337 4 1 d
H432 H 0.188971 1.223067 0.035643 Uiso 0.0337 4 1 d
H441 H 0.365527 1.153193 0.148026 Uiso 0.0336 4 1 d
H442 H 0.356227 1.242223 0.132762 Uiso 0.0336 4 1 d
H451 H 0.312943 1.229019 -0.026725 Uiso 0.0349 4 1 d
H452 H 0.302535 1.138116 -0.022293 Uiso 0.0349 4 1 d
H461 H 0.467346 1.129229 0.078832 Uiso 0.0411 4 1 d
H462 H 0.475705 1.218183 0.068002 Uiso 0.0411 4 1 d
H471 H 0.413497 1.114514 -0.089664 Uiso 0.0455 4 1 d
H472 H 0.515248 1.135981 -0.033537 Uiso 0.0455 4 1 d
H481 H 0.439941 1.213136 -0.173576 Uiso 0.0448 4 1 d
H482 H 0.376375 1.250141 -0.137026 Uiso 0.0448 4 1 d
H491 H 0.571104 1.273163 -0.042672 Uiso 0.0389 4 1 d
H492 H 0.502427 1.315705 -0.016476 Uiso 0.0389 4 1 d
H501 H 0.544176 1.404168 -0.101844 Uiso 0.0449 4 1 d
H502 H 0.512876 1.34322 -0.185806 Uiso 0.0449 4 1 d
H503 H 0.437751 1.384149 -0.163843 Uiso 0.0449 4 1 d

loop_
_atom_site_aniso_label
_atom_site_aniso_type_symbol
_atom_site_aniso_U_11
_atom_site_aniso_U_22
_atom_site_aniso_U_33
_atom_site_aniso_U_12
_atom_site_aniso_U_13
_atom_site_aniso_U_23
S1 S 0.0342(5) 0.0166(4) 0.0209(4) -0.0013(3) 0.0138(3) 0.0004(3)
O1 O 0.0328(12) 0.0215(11) 0.0223(11) -0.0029(9) 0.0117(10) -0.0022(8)
O2 O 0.0396(13) 0.0185(10) 0.0243(11) -0.0002(9) 0.0161(10) 0.0037(9)
N1 N 0.0371(16) 0.0183(13) 0.0245(13) 0.0026(11) 0.0164(12) 0.0044(10)
N2 N 0.0349(16) 0.0233(13) 0.0185(13) -0.0032(12) 0.0126(12) -0.0026(10)
N3 N 0.0304(15) 0.0149(12) 0.0211(12) -0.0015(11) 0.0119(11) -0.0021(10)
C1 C 0.0285(18) 0.0207(16) 0.0191(14) 0.0030(13) 0.0132(13) -0.0022(11)
C2 C 0.0245(17) 0.0180(15) 0.0225(15) 0.0029(13) 0.0150(13) -0.0012(12)
C3 C 0.0263(17) 0.0189(15) 0.0209(15) 0.0022(13) 0.0158(13) 0.0001(12)
C4 C 0.0273(17) 0.0171(15) 0.0215(15) 0.0052(13) 0.0148(13) 0.0022(11)
C5 C 0.0272(17) 0.0154(15) 0.0226(15) 0.0052(12) 0.0137(13) 0.0029(11)
C6 C 0.0305(19) 0.0172(15) 0.0239(16) -0.0011(13) 0.0132(14) -0.0021(12)
C7 C 0.0326(19) 0.0188(16) 0.0262(16) -0.0018(13) 0.0160(14) 0.0021(12)
C8 C 0.0300(18) 0.0177(15) 0.0220(15) 0.0053(13) 0.0146(14) 0.0034(12)
C9 C 0.0324(19) 0.0203(16) 0.0211(15) 0.0016(14) 0.0108(14) 0.0004(12)
C10 C 0.0333(19) 0.0156(15) 0.0260(15) -0.0001(13) 0.0142(14) 0.0022(12)
C11 C 0.0276(18) 0.0188(16) 0.0299(16) -0.0036(13) 0.0150(14) 0.0040(13)
C12 C 0.0336(19) 0.0266(17) 0.0289(17) -0.0030(14) 0.0187(15) 0.0023(13)
C13 C 0.039(2) 0.0186(17) 0.0421(19) -0.0047(14) 0.0237(16) -0.0023(14)
C14 C 0.034(2) 0.0209(17) 0.045(2) -0.0002(14) 0.0197(16) 0.0094(14)
C15 C 0.0318(19) 0.0247(17) 0.0327(18) -0.0016(14) 0.0156(15) 0.0098(14)
C16 C 0.0276(18) 0.0242(17) 0.0273(16) -0.0020(13) 0.0160(14) 0.0058(13)
C17 C 0.0319(19) 0.0240(17) 0.0240(16) -0.0023(14) 0.0161(14) 0.0053(13)
C18 C 0.0294(19) 0.038(2) 0.0270(17) -0.0052(15) 0.0139(15) 0.0035(14)
C19 C 0.039(2) 0.044(2) 0.0249(17) -0.0047(16) 0.0190(16) -0.0023(15)
C20 C 0.043(2) 0.0322(19) 0.0376(19) -0.0033(16) 0.0252(17) -0.0090(15)
C21 C 0.0364(19) 0.0261(18) 0.0282(17) -0.0004(15) 0.0158(15) 0.0010(13)
C22 C 0.0319(19) 0.0226(17) 0.0239(16) -0.0041(14) 0.0164(14) -0.0010(12)
C23 C 0.0249(17) 0.0168(15) 0.0233(15) 0.0033(13) 0.0136(13) -0.0017(12)
C24 C 0.0343(18) 0.0138(14) 0.0267(15) 0.0029(14) 0.0188(14) 0.0020(12)
C25 C 0.0276(18) 0.0180(16) 0.0276(16) -0.0020(13) 0.0126(14) -0.0031(12)
C26 C 0.0350(19) 0.0160(15) 0.0228(15) 0.0033(14) 0.0147(14) 0.0002(12)
C27 C 0.046(2) 0.0198(16) 0.0230(16) -0.0019(15) 0.0182(15) 0.0018(12)
C28 C 0.0316(19) 0.0230(16) 0.0281(17) -0.0061(14) 0.0143(15) -0.0029(13)
C29 C 0.037(2) 0.0151(16) 0.0242(16) -0.0026(14) 0.0105(15) -0.0004(12)
C30 C 0.043(2) 0.0204(16) 0.0233(16) -0.0010(15) 0.0099(16) -0.0009(13)
C31 C 0.040(2) 0.0255(18) 0.0366(19) -0.0046(15) 0.0151(16) -0.0045(14)
C32 C 0.043(2) 0.0309(19) 0.034(2) 0.0003(16) 0.0052(17) -0.0045(15)
C33 C 0.052(2) 0.0205(17) 0.0246(17) -0.0016(16) 0.0051(17) -0.0022(13)
C34 C 0.042(2) 0.0171(16) 0.0214(16) -0.0014(14) 0.0100(15) 0.0005(12)
C35 C 0.048(2) 0.0145(15) 0.0197(15) -0.0029(14) 0.0127(15) 0.0008(12)
C36 C 0.060(2) 0.0170(17) 0.0223(16) -0.0028(16) 0.0153(17) 0.0008(12)
C37 C 0.071(3) 0.0157(16) 0.0326(18) -0.0044(17) 0.0308(18) -0.0007(13)
C38 C 0.063(2) 0.0191(16) 0.0380(18) -0.0006(16) 0.0330(18) 0.0031(14)
C39 C 0.047(2) 0.0190(16) 0.0255(16) -0.0023(15) 0.0194(16) -0.0002(13)
C40 C 0.041(2) 0.0140(15) 0.0245(16) -0.0035(14) 0.0168(15) 0.0000(12)
C41 C 0.0254(18) 0.0193(16) 0.0305(17) 0.0038(13) 0.0185(14) 0.0007(13)
C42 C 0.0248(17) 0.0182(15) 0.0275(16) 0.0018(13) 0.0154(14) -0.0035(13)
C43 C 0.043(2) 0.0126(15) 0.0290(17) 0.0004(14) 0.0166(15) -0.0021(12)
C44 C 0.0316(19) 0.0217(17) 0.0271(16) -0.0048(14) 0.0106(14) -0.0017(12)
C45 C 0.039(2) 0.0218(17) 0.0284(16) 0.0004(14) 0.0170(15) 0.0029(13)
C46 C 0.031(2) 0.0324(19) 0.0379(18) -0.0014(15) 0.0152(16) 0.0050(14)
C47 C 0.039(2) 0.0275(18) 0.053(2) -0.0028(15) 0.0267(18) -0.0037(15)
C48 C 0.044(2) 0.0340(19) 0.0361(18) -0.0087(16) 0.0203(16) -0.0073(15)
C49 C 0.035(2) 0.0271(18) 0.0359(18) -0.0010(15) 0.0168(16) -0.0049(14)
C50 C 0.039(2) 0.035(2) 0.0365(18) -0.0031(16) 0.0164(16) 0.0017(15)

loop_
_atom_type_symbol
_atom_type_scat_dispersion_real
_atom_type_scat_dispersion_imag
_atom_type_scat_source
C 0.0033 0.0016 'International Tables Vol C tables 4.2.6.8 and 6.1.1.1'
H 0.0000 0.0000 'International Tables Vol C tables 4.2.6.8 and 6.1.1.1'
N 0.0061 0.0033 'International Tables Vol C tables 4.2.6.8 and 6.1.1.1'
O 0.0106 0.0060 'International Tables Vol C tables 4.2.6.8 and 6.1.1.1'
S 0.1246 0.1234 'International Tables Vol C tables 4.2.6.8 and 6.1.1.1'

loop_
_geom_angle_atom_site_label_1
_geom_angle_atom_site_label_2
_geom_angle_atom_site_label_3
_geom_angle
C1 S1 C4 94.28(12)
C8 N1 C11 123.9(3)
C8 N1 C22 125.9(2)
C11 N1 C22 107.8(2)
C26 N2 C29 123.8(3)
C26 N2 C40 127.0(2)
C29 N2 C40 108.7(2)
C41 N3 C42 113.4(2)
C41 N3 C43 122.35(19)
C42 N3 C43 124.3(2)
S1 C1 C2 108.47(19)
S1 C1 C5 118.34(19)
C2 C1 C5 133.2(2)
C1 C2 C3 114.4(2)
C1 C2 C41 137.6(2)
C3 C2 C41 108.1(2)
C2 C3 C4 114.4(2)
C2 C3 C42 108.1(2)
C4 C3 C42 137.4(2)
S1 C4 C3 108.44(19)
S1 C4 C23 118.95(19)
C3 C4 C23 132.6(3)
C1 C5 C6 120.8(2)
C1 C5 C10 121.1(3)
C6 C5 C10 118.1(2)
C5 C6 C7 121.1(2)
C5 C6 H6 119.44
C7 C6 H6 119.44
C6 C7 C8 119.8(3)
C6 C7 H7 120.1
C8 C7 H7 120.1
N1 C8 C7 119.6(2)
N1 C8 C9 120.6(2)
C7 C8 C9 119.9(3)
C8 C9 C10 120.2(2)
C8 C9 H9 119.91
C10 C9 H9 119.91
C5 C10 C9 120.9(3)
C5 C10 H10 119.56
C9 C10 H10 119.56
N1 C11 C12 129.5(2)
N1 C11 C16 109.0(2)
C12 C11 C16 121.4(2)
C11 C12 C13 117.6(3)
C11 C12 H12 121.21
C13 C12 H12 121.21
C12 C13 C14 121.6(3)
C12 C13 H13 119.22
C14 C13 H13 119.22
C13 C14 C15 120.9(3)
C13 C14 H14 119.55
C15 C14 H14 119.55
C14 C15 C16 118.9(3)
C14 C15 H15 120.56
C16 C15 H15 120.56
C11 C16 C15 119.6(3)
C11 C16 C17 107.0(2)
C15 C16 C17 133.3(3)
C16 C17 C18 133.5(2)
C16 C17 C22 106.8(2)
C18 C17 C22 119.6(3)
C17 C18 C19 119.3(3)
C17 C18 H18 120.35
C19 C18 H18 120.35
C18 C19 C20 120.5(3)
C18 C19 H19 119.76
C20 C19 H19 119.76
C19 C20 C21 121.6(3)
C19 C20 H20 119.21
C21 C20 H20 119.21
C20 C21 C22 117.5(2)
C20 C21 H21 121.24
C22 C21 H21 121.24
N1 C22 C17 109.4(2)
N1 C22 C21 129.2(2)
C17 C22 C21 121.4(3)
C4 C23 C24 121.1(3)
C4 C23 C28 121.1(2)
C24 C23 C28 117.8(2)
C23 C24 C25 121.3(3)
C23 C24 H24 119.36
C25 C24 H24 119.36
C24 C25 C26 119.4(2)
C24 C25 H25 120.28
C26 C25 H25 120.28
N2 C26 C25 119.6(2)
N2 C26 C27 119.7(3)
C25 C26 C27 120.6(2)
C26 C27 C28 119.5(3)
C26 C27 H27 120.23
C28 C27 H27 120.23
C23 C28 C27 121.2(2)
C23 C28 H28 119.39
C27 C28 H28 119.39
N2 C29 C30 128.8(2)
N2 C29 C34 108.8(3)
C30 C29 C34 122.3(3)
C29 C30 C31 117.4(3)
C29 C30 H30 121.31
C31 C30 H30 121.31
C30 C31 C32 120.7(4)
C30 C31 H31 119.63
C32 C31 H31 119.63
C31 C32 C33 122.0(3)
C31 C32 H32 119.01
C33 C32 H32 119.01
C32 C33 C34 118.3(3)
C32 C33 H33 120.87
C34 C33 H33 120.87
C29 C34 C33 119.3(3)
C29 C34 C35 107.0(2)
C33 C34 C35 133.8(3)
C34 C35 C36 134.4(2)
C34 C35 C40 106.9(3)
C36 C35 C40 118.7(3)
C35 C36 C37 119.7(2)
C35 C36 H36 120.16
C37 C36 H36 120.16
C36 C37 C38 120.5(3)
C36 C37 H37 119.77
C38 C37 H37 119.77
C37 C38 C39 121.7(3)
C37 C38 H38 119.13
C39 C38 H38 119.13
C38 C39 C40 117.0(2)
C38 C39 H39 121.5
C40 C39 H39 121.5
N2 C40 C35 108.6(3)
N2 C40 C39 128.9(2)
C35 C40 C39 122.4(3)
O1 C41 N3 123.0(2)
O1 C41 C2 131.9(3)
N3 C41 C2 105.2(2)
O2 C42 N3 123.7(2)
O2 C42 C3 131.2(2)
N3 C42 C3 105.1(2)
N3 C43 C44 113.3(2)
N3 C43 H431 109.47
N3 C43 H432 109.47
C44 C43 H431 109.47
C44 C43 H432 109.47
H431 C43 H432 105.35
C43 C44 C45 114.8(2)
C43 C44 H441 109.47
C43 C44 H442 109.47
C45 C44 H441 109.47
C45 C44 H442 109.47
H441 C44 H442 103.5
C44 C45 C46 112.3(2)
C44 C45 H451 109.47
C44 C45 H452 109.47
C46 C45 H451 109.47
C46 C45 H452 109.47
H451 C45 H452 106.44
C45 C46 C47 114.4(2)
C45 C46 H461 109.47
C45 C46 H462 109.47
C47 C46 H461 109.47
C47 C46 H462 109.47
H461 C46 H462 104.08
C46 C47 C48 115.3(3)
C46 C47 H471 109.47
C46 C47 H472 109.47
C48 C47 H471 109.47
C48 C47 H472 109.47
H471 C47 H472 102.99
C47 C48 C49 113.3(2)
C47 C48 H481 109.47
C47 C48 H482 109.47
C49 C48 H481 109.47
C49 C48 H482 109.47
H481 C48 H482 105.38
C48 C49 C50 113.0(2)
C48 C49 H491 109.47
C48 C49 H492 109.47
C50 C49 H491 109.47
C50 C49 H492 109.47
H491 C49 H492 105.68
C49 C50 H501 109.47
C49 C50 H502 109.47
C49 C50 H503 109.47
H501 C50 H502 109.47
H501 C50 H503 109.47
H502 C50 H503 109.47

loop_
_geom_bond_atom_site_label_1
_geom_bond_atom_site_label_2
_geom_bond_distance
S1 C1 1.738(2)
S1 C4 1.746(3)
O1 C41 1.216(3)
O2 C42 1.210(3)
N1 C8 1.424(4)
N1 C11 1.405(3)
N1 C22 1.399(4)
N2 C26 1.429(3)
N2 C29 1.400(4)
N2 C40 1.393(5)
N3 C41 1.404(4)
N3 C42 1.400(3)
N3 C43 1.457(3)
C1 C2 1.371(4)
C1 C5 1.466(4)
C2 C3 1.423(4)
C2 C41 1.478(3)
C3 C4 1.367(3)
C3 C42 1.482(4)
C4 C23 1.458(4)
C5 C6 1.390(4)
C5 C10 1.401(3)
C6 C7 1.385(4)
C6 H6 0.96
C7 C8 1.390(3)
C7 H7 0.96
C8 C9 1.381(4)
C9 C10 1.382(4)
C9 H9 0.96
C10 H10 0.96
C11 C12 1.388(4)
C11 C16 1.407(4)
C12 C13 1.379(4)
C12 H12 0.96
C13 C14 1.394(4)
C13 H13 0.96
C14 C15 1.372(5)
C14 H14 0.96
C15 C16 1.393(4)
C15 H15 0.96
C16 C17 1.446(4)
C17 C18 1.389(4)
C17 C22 1.406(4)
C18 C19 1.371(4)
C18 H18 0.96
C19 C20 1.394(4)
C19 H19 0.96
C20 C21 1.385(4)
C20 H20 0.96
C21 C22 1.385(4)
C21 H21 0.96
C23 C24 1.397(4)
C23 C28 1.399(5)
C24 C25 1.382(3)
C24 H24 0.96
C25 C26 1.382(4)
C25 H25 0.96
C26 C27 1.384(4)
C27 C28 1.380(4)
C27 H27 0.96
C28 H28 0.96
C29 C30 1.387(6)
C29 C34 1.406(4)
C30 C31 1.386(4)
C30 H30 0.96
C31 C32 1.393(5)
C31 H31 0.96
C32 C33 1.378(6)
C32 H32 0.96
C33 C34 1.396(4)
C33 H33 0.96
C34 C35 1.449(5)
C35 C36 1.394(5)
C35 C40 1.415(3)
C36 C37 1.377(6)
C36 H36 0.96
C37 C38 1.403(4)
C37 H37 0.96
C38 C39 1.386(5)
C38 H38 0.96
C39 C40 1.390(5)
C39 H39 0.96
C43 C44 1.523(5)
C43 H431 0.96
C43 H432 0.96
C44 C45 1.515(5)
C44 H441 0.96
C44 H442 0.96
C45 C46 1.518(5)
C45 H451 0.96
C45 H452 0.96
C46 C47 1.531(5)
C46 H461 0.96
C46 H462 0.96
C47 C48 1.524(4)
C47 H471 0.96
C47 H472 0.96
C48 C49 1.509(4)
C48 H481 0.96
C48 H482 0.96
C49 C50 1.521(4)
C49 H491 0.96
C49 H492 0.96
C50 H501 0.96
C50 H502 0.96
C50 H503 0.96

loop_
_geom_hbond_atom_site_label_D
_geom_hbond_atom_site_label_H
_geom_hbond_atom_site_label_A
_geom_hbond_distance_DH
_geom_hbond_distance_HA
_geom_hbond_distance_DA
_geom_hbond_angle_DHA
C10 H10 O1 0.96 2.26 3.118(3) 148.80
C28 H28 O2 0.96 2.32 3.107(3) 138.59
